data_7060012
loop_
_publ_author_name
'Shahrokhi, Farshid'
'Fazli Estabragh, Roxana'
'Zhao, Yuming'

_publ_section_title
;
 Synthesis and comparative studies of K-region functionalized pyrene
 derivatives
;
_journal_issue 39
_journal_name_full 'New Journal of Chemistry'
_journal_page_first 16786
_journal_page_last 16794
_journal_paper_doi 10.1039/D0NJ03897K
_journal_volume 44
_journal_year 2020
_chemical_formula_moiety 'C19 H14 O3'
_chemical_formula_sum 'C19 H14 O3'
_chemical_formula_weight 290.30
_chemical_melting_point '. 125.5 -126.2'
_chemical_name_systematic 'ethyl 5-hydroxypyrene-4-carboxylate'
_space_group_crystal_system monoclinic
_space_group_IT_number 14
_space_group_name_Hall '-P 2ybc'
_space_group_name_H-M_alt 'P 1 21/c 1'
_atom_sites_solution_hydrogens geom
_atom_sites_solution_primary dual
_audit_creation_date 2020-02-17
_audit_creation_method
;
Olex2 1.2
(compiled 2018.05.29 svn.r3508 for OlexSys, GUI svn.r5506)
;
_audit_update_record
;
2020-06-11 deposited with the CCDC.	2020-09-25 downloaded from the CCDC.
;
_cell_angle_alpha 90
_cell_angle_beta 105.932(4)
_cell_angle_gamma 90
_cell_formula_units_Z 4
_cell_length_a 14.9879(7)
_cell_length_b 4.96700(10)
_cell_length_c 18.9991(7)
_cell_measurement_reflns_used 4836
_cell_measurement_temperature 100(2)
_cell_measurement_theta_max 75.7690
_cell_measurement_theta_min 4.8400
_cell_volume 1360.06(9)
_computing_cell_refinement 'CrysAlisPro 1.171.40.71a (Rigaku OD, 2020)'
_computing_data_collection 'CrysAlisPro 1.171.40.71a (Rigaku OD, 2020)'
_computing_data_reduction 'CrysAlisPro 1.171.40.71a (Rigaku OD, 2020)'
_computing_molecular_graphics 'Olex2 (Dolomanov et al., 2009)'
_computing_publication_material 'Olex2 (Dolomanov et al., 2009)'
_computing_structure_refinement 'ShelXL (Sheldrick, 2015)'
_computing_structure_solution 'ShelXT (Sheldrick, 2015)'
_diffrn_ambient_environment N~2~
_diffrn_ambient_temperature 100(2)
_diffrn_detector 'Hybrid Pixel Array Detector'
_diffrn_detector_area_resol_mean 10.0000
_diffrn_detector_type HyPix
_diffrn_measured_fraction_theta_full 1.000
_diffrn_measured_fraction_theta_max 0.989
_diffrn_measurement_details
;
List of Runs (angles in degrees, time in seconds):

  # Type    Start    End  Width  t~exp~   \w     \q     \k     \f   Frames
#--------------------------------------------------------------------------
  1  \w     35.00 120.00   0.50    0.40    --   47.70  44.00  11.00  170
  2  \w     94.00 178.00   0.50    2.50    --  107.75  44.00  11.00  168
  3  \w     95.00 178.00   0.50    2.50    --  107.75  30.00 -60.00  166
  4  \w     95.00 178.00   0.50    2.50    --  107.75 125.00 -90.00  166
  5  \w     95.00 178.00   0.50    2.50    --  107.75 125.00-120.00  166
  6  \w     91.00 178.00   0.50    2.50    --  107.75  61.00 -90.00  174
  7  \w     95.00 178.00   0.50    2.50    --  107.75  45.00 150.00  166
  8  \w     35.00  79.00   0.50    2.50    --  107.75 -61.00 -90.00   88
  9  \w     35.00  79.00   0.50    2.50    --  107.75 -61.00-150.00   88
 10  \w     35.00 106.00   0.50    2.50    --  107.75 -94.00-120.00  142
 11  \w     35.00  79.00   0.50    2.50    --  107.75 -61.00-120.00   88
 12  \w     35.00  79.00   0.50    2.50    --  107.75 -61.00 -60.00   88
 13  \w     35.00  79.00   0.50    2.50    --  107.75 -61.00 -30.00   88
 14  \w     35.00 131.00   0.50    2.50    --  107.75 -77.00  30.00  192
 15  \w     35.00 112.00   0.50    2.50    --  107.75-125.00  90.00  154
 16  \w     35.00  79.00   0.50    2.50    --  107.75 -61.00  60.00   88
 17  \w     35.00  79.00   0.50    2.50    --  107.75 -61.00  90.00   88
 18  \w     35.00  79.00   0.50    2.50    --  107.75 -61.00  30.00   88
 19  \w     35.00 112.00   0.50    2.50    --  107.75-125.00 120.00  154
 20  \w    -24.00  56.00   0.50    0.40    --   47.70 -44.00-139.00  160
 21  \w    -16.00  28.00   0.50    0.40    --  -47.70  19.00-120.00   88
 22  \w    -42.00 -14.00   0.50    2.50    --  -86.25  44.00  11.00   56
 23  \w    -42.00  24.00   0.50    0.40    --  -47.70  44.00  11.00  132
 24  \w    -16.00  28.00   0.50    0.40    --  -47.70  19.00 150.00   88
 25  \w     25.00 120.00   0.50    0.40    --   47.70  77.00  90.00  190
 26  \w    -43.00 -14.00   0.50    2.50    --  -86.25  45.00-180.00   58
 27  \w   -120.00 -34.00   0.50    0.40    --  -47.70 -44.00-139.00  172
 28  \w   -119.00 -25.00   0.50    0.40    --  -47.70 -77.00 150.00  188
 29  \w   -119.00 -63.00   0.50    0.40    --  -47.70 -77.00 -30.00  112
 30  \w   -158.00 -73.00   0.50    2.50    --  -86.25 -44.00-139.00  170
;
_diffrn_measurement_device 'four-circle diffractometer'
_diffrn_measurement_device_type 'XtaLAB Synergy, Dualflex, HyPix'
_diffrn_measurement_method '\w scans'
_diffrn_orient_matrix_type 'CrysAlisPro convention (1999,Acta A55,543-557)'
_diffrn_orient_matrix_UB_11 -0.0336278000
_diffrn_orient_matrix_UB_12 0.0732744000
_diffrn_orient_matrix_UB_13 0.0672774000
_diffrn_orient_matrix_UB_21 -0.0913289000
_diffrn_orient_matrix_UB_22 -0.1527196000
_diffrn_orient_matrix_UB_23 -0.0332833000
_diffrn_orient_matrix_UB_31 0.0441689000
_diffrn_orient_matrix_UB_32 -0.2597757000
_diffrn_orient_matrix_UB_33 0.0384956000
_diffrn_radiation_monochromator mirror
_diffrn_radiation_probe x-ray
_diffrn_radiation_type CuK\a
_diffrn_radiation_wavelength 1.54184
_diffrn_reflns_av_R_equivalents 0.0450
_diffrn_reflns_av_unetI/netI 0.0302
_diffrn_reflns_Laue_measured_fraction_full 1.000
_diffrn_reflns_Laue_measured_fraction_max 0.989
_diffrn_reflns_limit_h_max 18
_diffrn_reflns_limit_h_min -18
_diffrn_reflns_limit_k_max 5
_diffrn_reflns_limit_k_min -6
_diffrn_reflns_limit_l_max 23
_diffrn_reflns_limit_l_min -24
_diffrn_reflns_number 17708
_diffrn_reflns_point_group_measured_fraction_full 1.000
_diffrn_reflns_point_group_measured_fraction_max 0.989
_diffrn_reflns_theta_full 67.684
_diffrn_reflns_theta_max 77.407
_diffrn_reflns_theta_min 3.066
_diffrn_source 'micro-focus sealed X-ray tube'
_diffrn_source_type 'PhotonJet (Cu) X-ray Source'
_exptl_absorpt_coefficient_mu 0.773
_exptl_absorpt_correction_T_max 1.00000
_exptl_absorpt_correction_T_min 0.58934
_exptl_absorpt_correction_type multi-scan
_exptl_absorpt_process_details
;
CrysAlisPro 1.171.40.71a (Rigaku Oxford Diffraction, 2020)
Empirical absorption correction using spherical harmonics,
 implemented in SCALE3 ABSPACK scaling algorithm.
;
_exptl_crystal_colour yellow
_exptl_crystal_colour_primary yellow
_exptl_crystal_density_diffrn 1.418
_exptl_crystal_description plate
_exptl_crystal_F_000 608
_exptl_crystal_recrystallization_method 'Re-crystallisation from solvent: Hexane/DCM'
_exptl_crystal_size_max 0.2
_exptl_crystal_size_mid 0.1
_exptl_crystal_size_min 0.05
_refine_diff_density_max 0.467
_refine_diff_density_min -0.249
_refine_diff_density_rms 0.061
_refine_ls_extinction_method none
_refine_ls_goodness_of_fit_ref 1.081
_refine_ls_hydrogen_treatment constr
_refine_ls_matrix_type full
_refine_ls_number_parameters 201
_refine_ls_number_reflns 2855
_refine_ls_number_restraints 0
_refine_ls_restrained_S_all 1.081
_refine_ls_R_factor_all 0.0710
_refine_ls_R_factor_gt 0.0641
_refine_ls_shift/su_max 0.000
_refine_ls_shift/su_mean 0.000
_refine_ls_structure_factor_coef Fsqd
_refine_ls_weighting_details 'w=1/[\s^2^(Fo^2^)+(0.0994P)^2^+1.0688P] where P=(Fo^2^+2Fc^2^)/3'
_refine_ls_weighting_scheme calc
_refine_ls_wR_factor_gt 0.1896
_refine_ls_wR_factor_ref 0.1968
_reflns_Friedel_coverage 0.000
_reflns_number_gt 2471
_reflns_number_total 2855
_reflns_threshold_expression 'I > 2\s(I)'
_cod_data_source_file d0nj03897k2.cif
_cod_data_source_block fs67-2
_cod_depositor_comments 'Adding full bibliography for 7060010--7060012.cif.'
_cod_database_code 7060012
_shelx_shelxl_version_number 2018/3
_chemical_oxdiff_formula C17H8Br2O
_shelx_space_group_comment
;
The symmetry employed for this shelxl refinement is uniquely defined
by the following loop, which should always be used as a source of
symmetry information in preference to the above space-group names.
They are only intended as comments.
;
_shelx_estimated_absorpt_t_max 0.962
_shelx_estimated_absorpt_t_min 0.861
_diffrn_oxdiff_digest_frames
;
019d8280c87b9a069fafd165e4f3d2bf1c00035bd46
;
_reflns_odcompleteness_completeness 99.94
_reflns_odcompleteness_iscentric 1
_reflns_odcompleteness_theta 74.33
_olex2_refinement_description
;
1. Fixed Uiso
 At 1.2 times of:
  All C(H) groups, All C(H,H) groups
 At 1.5 times of:
  All C(H,H,H) groups, All O(H) groups
2.a Secondary CH2 refined with riding coordinates:
 C18(H18A,H18B)
2.b Aromatic/amide H refined with riding coordinates:
 C4(H4), C5(H5), C6(H6), C8(H8), C9(H9), C11(H11), C12(H12), C13(H13)
2.c Idealised Me refined as rotating group:
 C19(H19A,H19B,H19C)
2.d Idealised tetrahedral OH refined as rotating group:
 O1(H1)
;
_olex2_submission_special_instructions 'No special instructions were received'
_oxdiff_exptl_absorpt_empirical_details
;
Empirical correction (ABSPACK) includes:
- Absorption correction using spherical harmonics
- Frame scaling
;
_oxdiff_exptl_absorpt_empirical_full_max 1.660
_oxdiff_exptl_absorpt_empirical_full_min 0.728

loop_
_space_group_symop_operation_xyz
'x, y, z'
'-x, y+1/2, -z+1/2'
'-x, -y, -z'
'x, -y-1/2, z-1/2'

loop_
_atom_site_label
_atom_site_type_symbol
_atom_site_fract_x
_atom_site_fract_y
_atom_site_fract_z
_atom_site_U_iso_or_equiv
_atom_site_adp_type
_atom_site_occupancy
_atom_site_site_symmetry_order
_atom_site_calc_flag
_atom_site_refinement_flags_posn
_atom_site_refinement_flags_adp
_atom_site_refinement_flags_occupancy
_atom_site_disorder_assembly
_atom_site_disorder_group
O1 O 0.63892(11) 0.9695(3) 0.67817(8) 0.0369(4) Uani 1 1 d . . . . .
H1 H 0.607454 1.083155 0.648937 0.055 Uiso 1 1 calc GR . . . .
O2 O 0.58362(11) 1.2293(3) 0.56351(8) 0.0381(4) Uani 1 1 d . . . . .
O3 O 0.62891(11) 1.1347(3) 0.46427(8) 0.0341(4) Uani 1 1 d . . . . .
C1 C 0.69275(15) 0.8324(4) 0.64511(11) 0.0315(5) Uani 1 1 d . . . . .
C2 C 0.69588(14) 0.8822(4) 0.57360(10) 0.0286(4) Uani 1 1 d . . . . .
C3 C 0.75954(14) 0.7278(4) 0.54327(11) 0.0304(5) Uani 1 1 d . . . . .
C4 C 0.77128(16) 0.7678(4) 0.47326(11) 0.0333(5) Uani 1 1 d . . . . .
H4 H 0.735601 0.901826 0.442301 0.040 Uiso 1 1 calc R . . . .
C5 C 0.83414(16) 0.6150(4) 0.44834(12) 0.0353(5) Uani 1 1 d . . . . .
H5 H 0.840664 0.647904 0.400742 0.042 Uiso 1 1 calc R . . . .
C6 C 0.88726(16) 0.4170(4) 0.49087(12) 0.0344(5) Uani 1 1 d . . . . .
H6 H 0.928942 0.312969 0.472311 0.041 Uiso 1 1 calc R . . . .
C7 C 0.87941(15) 0.3703(4) 0.56147(12) 0.0328(5) Uani 1 1 d . . . . .
C8 C 0.93480(16) 0.1696(4) 0.60740(12) 0.0361(5) Uani 1 1 d . . . . .
H8 H 0.977444 0.067377 0.589428 0.043 Uiso 1 1 calc R . . . .
C9 C 0.92787(15) 0.1216(4) 0.67622(12) 0.0340(5) Uani 1 1 d . . . . .
H9 H 0.965073 -0.014372 0.705259 0.041 Uiso 1 1 calc R . . . .
C10 C 0.86549(15) 0.2729(4) 0.70512(11) 0.0334(5) Uani 1 1 d . . . . .
C11 C 0.85768(16) 0.2306(4) 0.77609(12) 0.0362(5) Uani 1 1 d . . . . .
H11 H 0.894659 0.096571 0.806115 0.043 Uiso 1 1 calc R . . . .
C12 C 0.79672(17) 0.3818(4) 0.80297(12) 0.0377(5) Uani 1 1 d . . . . .
H12 H 0.792317 0.349068 0.851172 0.045 Uiso 1 1 calc R . . . .
C13 C 0.74255(16) 0.5780(5) 0.76135(11) 0.0361(5) Uani 1 1 d . . . . .
H13 H 0.701357 0.680657 0.780785 0.043 Uiso 1 1 calc R . . . .
C14 C 0.74825(15) 0.6267(4) 0.68967(11) 0.0318(5) Uani 1 1 d . . . . .
C15 C 0.80893(14) 0.4764(4) 0.66072(10) 0.0291(4) Uani 1 1 d . . . . .
C16 C 0.81611(14) 0.5234(4) 0.58835(11) 0.0297(4) Uani 1 1 d . . . . .
C17 C 0.63275(15) 1.0948(4) 0.53448(11) 0.0315(5) Uani 1 1 d . . . . .
C18 C 0.56483(16) 1.3450(4) 0.42697(12) 0.0374(5) Uani 1 1 d . . . . .
H18A H 0.582530 1.520931 0.451282 0.045 Uiso 1 1 calc R . . . .
H18B H 0.500708 1.301933 0.427998 0.045 Uiso 1 1 calc R . . . .
C19 C 0.57103(19) 1.3549(6) 0.34922(13) 0.0477(6) Uani 1 1 d . . . . .
H19A H 0.529654 1.495747 0.322371 0.072 Uiso 1 1 calc GR . . . .
H19B H 0.552462 1.180488 0.325634 0.072 Uiso 1 1 calc GR . . . .
H19C H 0.634999 1.394968 0.349067 0.072 Uiso 1 1 calc GR . . . .

loop_
_atom_site_aniso_label
_atom_site_aniso_U_11
_atom_site_aniso_U_22
_atom_site_aniso_U_33
_atom_site_aniso_U_23
_atom_site_aniso_U_13
_atom_site_aniso_U_12
O1 0.0490(9) 0.0335(8) 0.0309(7) -0.0028(6) 0.0158(7) 0.0059(7)
O2 0.0494(9) 0.0329(8) 0.0338(8) -0.0021(6) 0.0143(7) 0.0075(7)
O3 0.0457(9) 0.0295(7) 0.0271(7) 0.0045(6) 0.0099(6) 0.0056(6)
C1 0.0385(11) 0.0284(10) 0.0291(10) -0.0052(8) 0.0118(8) -0.0039(8)
C2 0.0380(10) 0.0220(9) 0.0262(9) -0.0017(7) 0.0093(8) -0.0017(8)
C3 0.0400(11) 0.0249(9) 0.0267(9) -0.0030(7) 0.0100(8) -0.0051(8)
C4 0.0444(11) 0.0285(10) 0.0285(10) 0.0004(8) 0.0125(8) 0.0010(9)
C5 0.0474(12) 0.0324(10) 0.0295(10) -0.0014(8) 0.0161(9) 0.0000(9)
C6 0.0435(12) 0.0305(10) 0.0320(10) -0.0053(8) 0.0152(9) -0.0014(9)
C7 0.0404(11) 0.0266(10) 0.0312(10) -0.0019(8) 0.0098(8) -0.0019(8)
C8 0.0417(12) 0.0287(10) 0.0368(11) -0.0030(9) 0.0091(9) 0.0011(9)
C9 0.0390(11) 0.0251(9) 0.0343(11) 0.0016(8) 0.0041(8) 0.0009(8)
C10 0.0419(11) 0.0259(10) 0.0312(10) -0.0015(8) 0.0080(8) -0.0044(9)
C11 0.0456(12) 0.0289(10) 0.0309(10) 0.0047(8) 0.0051(9) -0.0038(9)
C12 0.0531(13) 0.0324(11) 0.0287(10) -0.0002(8) 0.0129(9) -0.0061(10)
C13 0.0482(12) 0.0327(11) 0.0293(10) -0.0057(8) 0.0138(9) -0.0047(9)
C14 0.0427(11) 0.0258(9) 0.0274(10) -0.0021(8) 0.0106(8) -0.0050(8)
C15 0.0391(11) 0.0228(9) 0.0244(9) -0.0019(7) 0.0071(8) -0.0062(8)
C16 0.0379(10) 0.0235(9) 0.0279(10) -0.0054(7) 0.0096(8) -0.0053(8)
C17 0.0396(11) 0.0249(9) 0.0312(10) -0.0034(8) 0.0118(8) -0.0020(8)
C18 0.0431(12) 0.0306(10) 0.0369(11) 0.0038(9) 0.0082(9) 0.0062(9)
C19 0.0548(14) 0.0521(14) 0.0360(12) 0.0132(11) 0.0119(10) 0.0093(12)

loop_
_atom_type_symbol
_atom_type_description
_atom_type_scat_dispersion_real
_atom_type_scat_dispersion_imag
_atom_type_scat_source
C C 0.0181 0.0091 'International Tables Vol C Tables 4.2.6.8 and 6.1.1.4'
H H 0.0000 0.0000 'International Tables Vol C Tables 4.2.6.8 and 6.1.1.4'
O O 0.0492 0.0322 'International Tables Vol C Tables 4.2.6.8 and 6.1.1.4'

loop_
_geom_angle_atom_site_label_1
_geom_angle_atom_site_label_2
_geom_angle_atom_site_label_3
_geom_angle
_geom_angle_site_symmetry_1
_geom_angle_site_symmetry_3
_geom_angle_publ_flag
C1 O1 H1 109.5 . . ?
C17 O3 C18 115.64(16) . . ?
O1 C1 C2 123.60(19) . . ?
O1 C1 C14 114.31(18) . . ?
C2 C1 C14 122.09(19) . . ?
C1 C2 C3 119.45(18) . . ?
C1 C2 C17 115.43(18) . . ?
C3 C2 C17 125.12(17) . . ?
C4 C3 C2 124.43(19) . . ?
C4 C3 C16 117.12(19) . . ?
C16 C3 C2 118.43(17) . . ?
C3 C4 H4 119.4 . . ?
C5 C4 C3 121.3(2) . . ?
C5 C4 H4 119.4 . . ?
C4 C5 H5 119.1 . . ?
C6 C5 C4 121.74(19) . . ?
C6 C5 H5 119.1 . . ?
C5 C6 H6 120.2 . . ?
C5 C6 C7 119.6(2) . . ?
C7 C6 H6 120.2 . . ?
C6 C7 C8 120.9(2) . . ?
C6 C7 C16 119.9(2) . . ?
C16 C7 C8 119.22(19) . . ?
C7 C8 H8 119.2 . . ?
C9 C8 C7 121.6(2) . . ?
C9 C8 H8 119.2 . . ?
C8 C9 H9 119.7 . . ?
C8 C9 C10 120.67(19) . . ?
C10 C9 H9 119.7 . . ?
C9 C10 C15 119.35(19) . . ?
C11 C10 C9 122.0(2) . . ?
C11 C10 C15 118.7(2) . . ?
C10 C11 H11 119.6 . . ?
C12 C11 C10 120.8(2) . . ?
C12 C11 H11 119.6 . . ?
C11 C12 H12 119.4 . . ?
C13 C12 C11 121.3(2) . . ?
C13 C12 H12 119.4 . . ?
C12 C13 H13 120.1 . . ?
C12 C13 C14 119.7(2) . . ?
C14 C13 H13 120.1 . . ?
C13 C14 C1 120.8(2) . . ?
C15 C14 C1 118.73(18) . . ?
C15 C14 C13 120.4(2) . . ?
C14 C15 C10 119.14(18) . . ?
C14 C15 C16 121.33(19) . . ?
C16 C15 C10 119.53(19) . . ?
C7 C16 C3 120.40(18) . . ?
C7 C16 C15 119.65(19) . . ?
C15 C16 C3 119.94(19) . . ?
O2 C17 O3 120.01(19) . . ?
O2 C17 C2 122.86(18) . . ?
O3 C17 C2 117.11(17) . . ?
O3 C18 H18A 110.4 . . ?
O3 C18 H18B 110.4 . . ?
O3 C18 C19 106.82(18) . . ?
H18A C18 H18B 108.6 . . ?
C19 C18 H18A 110.4 . . ?
C19 C18 H18B 110.4 . . ?
C18 C19 H19A 109.5 . . ?
C18 C19 H19B 109.5 . . ?
C18 C19 H19C 109.5 . . ?
H19A C19 H19B 109.5 . . ?
H19A C19 H19C 109.5 . . ?
H19B C19 H19C 109.5 . . ?

loop_
_geom_bond_atom_site_label_1
_geom_bond_atom_site_label_2
_geom_bond_distance
_geom_bond_site_symmetry_2
_geom_bond_publ_flag
O1 H1 0.8400 . ?
O1 C1 1.337(2) . ?
O2 C17 1.231(3) . ?
O3 C17 1.334(2) . ?
O3 C18 1.464(3) . ?
C1 C2 1.394(3) . ?
C1 C14 1.437(3) . ?
C2 C3 1.460(3) . ?
C2 C17 1.475(3) . ?
C3 C4 1.403(3) . ?
C3 C16 1.444(3) . ?
C4 H4 0.9500 . ?
C4 C5 1.390(3) . ?
C5 H5 0.9500 . ?
C5 C6 1.379(3) . ?
C6 H6 0.9500 . ?
C6 C7 1.398(3) . ?
C7 C8 1.431(3) . ?
C7 C16 1.416(3) . ?
C8 H8 0.9500 . ?
C8 C9 1.361(3) . ?
C9 H9 0.9500 . ?
C9 C10 1.422(3) . ?
C10 C11 1.401(3) . ?
C10 C15 1.435(3) . ?
C11 H11 0.9500 . ?
C11 C12 1.384(3) . ?
C12 H12 0.9500 . ?
C12 C13 1.372(3) . ?
C13 H13 0.9500 . ?
C13 C14 1.409(3) . ?
C14 C15 1.401(3) . ?
C15 C16 1.427(3) . ?
C18 H18A 0.9900 . ?
C18 H18B 0.9900 . ?
C18 C19 1.506(3) . ?
C19 H19A 0.9800 . ?
C19 H19B 0.9800 . ?
C19 H19C 0.9800 . ?

loop_
_geom_hbond_atom_site_label_D
_geom_hbond_atom_site_label_H
_geom_hbond_atom_site_label_A
_geom_hbond_distance_DH
_geom_hbond_distance_HA
_geom_hbond_distance_DA
_geom_hbond_angle_DHA
_geom_hbond_site_symmetry_A
_geom_hbond_publ_flag
O1 H1 O2 0.84 1.72 2.471(2) 147.1 . yes
